data_7108668
loop_
_publ_author_name
'Jiajia Cheng'
'Xinjun Tang'
'Yihua Yu'
'Shengming Ma'

_publ_section_title
;
 FeCl3-catalyzed cyclization of alpha-sulfonamido-allenes with
 aldehydes--the substituent effect
;
_journal_name_full Chem.Commun.
_journal_page_first 12074
_journal_paper_doi 10.1039/c2cc36941a
_journal_volume 48
_journal_year 2012
_chemical_formula_sum 'C12 H14 Cl N O2 S'
_chemical_formula_weight 271.75
_chemical_name_systematic
;
?
;
_space_group_IT_number 14
_symmetry_cell_setting monoclinic
_symmetry_space_group_name_Hall '-P 2ybc'
_symmetry_space_group_name_H-M 'P 1 21/c 1'
_atom_sites_solution_hydrogens geom
_atom_sites_solution_primary direct
_atom_sites_solution_secondary difmap
_audit_creation_method SHELXL-97
_cell_angle_alpha 90.00
_cell_angle_beta 98.5980(10)
_cell_angle_gamma 90.00
_cell_formula_units_Z 4
_cell_length_a 7.7348(5)
_cell_length_b 8.2950(5)
_cell_length_c 20.1342(13)
_cell_measurement_reflns_used 4111
_cell_measurement_temperature 293(2)
_cell_measurement_theta_max 56.345
_cell_measurement_theta_min 4.911
_cell_volume 1277.30(14)
_computing_cell_refinement 'Bruker SMART'
_computing_data_collection 'Bruker SMART'
_computing_data_reduction 'Bruker SHELXTL'
_computing_molecular_graphics 'Bruker SHELXTL'
_computing_publication_material 'Bruker SHELXTL'
_computing_structure_refinement 'SHELXL-97 (Sheldrick, 1997)'
_computing_structure_solution 'SHELXS-97 (Sheldrick, 1990)'
_diffrn_ambient_temperature 293(2)
_diffrn_measured_fraction_theta_full 0.998
_diffrn_measured_fraction_theta_max 0.998
_diffrn_measurement_device_type 'CCD area detector'
_diffrn_measurement_method 'phi and omega scans'
_diffrn_radiation_monochromator graphite
_diffrn_radiation_source 'fine-focus sealed tube'
_diffrn_radiation_type MoK\a
_diffrn_radiation_wavelength 0.71073
_diffrn_reflns_av_R_equivalents 0.0285
_diffrn_reflns_av_sigmaI/netI 0.0301
_diffrn_reflns_limit_h_max 9
_diffrn_reflns_limit_h_min -9
_diffrn_reflns_limit_k_max 10
_diffrn_reflns_limit_k_min -10
_diffrn_reflns_limit_l_max 24
_diffrn_reflns_limit_l_min -21
_diffrn_reflns_number 7493
_diffrn_reflns_theta_full 26.00
_diffrn_reflns_theta_max 26.00
_diffrn_reflns_theta_min 2.05
_exptl_absorpt_coefficient_mu 0.451
_exptl_absorpt_correction_T_max 1.00000
_exptl_absorpt_correction_T_min 0.80037
_exptl_absorpt_correction_type empirical
_exptl_absorpt_process_details sadabs
_exptl_crystal_colour colorless
_exptl_crystal_density_diffrn 1.413
_exptl_crystal_density_method 'not measured'
_exptl_crystal_description prismatic
_exptl_crystal_F_000 568
_exptl_crystal_size_max 0.323
_exptl_crystal_size_mid 0.211
_exptl_crystal_size_min 0.145
_refine_diff_density_max 0.271
_refine_diff_density_min -0.381
_refine_diff_density_rms 0.085
_refine_ls_extinction_coef 0.053(4)
_refine_ls_extinction_expression Fc^*^=kFc[1+0.001xFc^2^\l^3^/sin(2\q)]^-1/4^
_refine_ls_extinction_method SHELXL
_refine_ls_goodness_of_fit_ref 1.065
_refine_ls_hydrogen_treatment constr
_refine_ls_matrix_type full
_refine_ls_number_parameters 156
_refine_ls_number_reflns 2511
_refine_ls_number_restraints 0
_refine_ls_restrained_S_all 1.065
_refine_ls_R_factor_all 0.0439
_refine_ls_R_factor_gt 0.0401
_refine_ls_shift/su_max 0.000
_refine_ls_shift/su_mean 0.000
_refine_ls_structure_factor_coef Fsqd
_refine_ls_weighting_details 'calc w=1/[\s^2^(Fo^2^)+(0.0587P)^2^+0.2902P] where P=(Fo^2^+2Fc^2^)/3'
_refine_ls_weighting_scheme calc
_refine_ls_wR_factor_gt 0.1023
_refine_ls_wR_factor_ref 0.1062
_reflns_number_gt 2253
_reflns_number_total 2511
_reflns_threshold_expression >2sigma(I)
_cod_data_source_file c2cc36941a.txt
_cod_data_source_block cd211553
_cod_original_sg_symbol_H-M P2(1)/c
_cod_database_code 7108668

loop_
_symmetry_equiv_pos_as_xyz
'x, y, z'
'-x, y+1/2, -z+1/2'
'-x, -y, -z'
'x, -y-1/2, z-1/2'

loop_
_atom_site_label
_atom_site_type_symbol
_atom_site_fract_x
_atom_site_fract_y
_atom_site_fract_z
_atom_site_U_iso_or_equiv
_atom_site_adp_type
_atom_site_occupancy
_atom_site_symmetry_multiplicity
_atom_site_calc_flag
_atom_site_refinement_flags
S1 S 0.47469(5) 0.79568(5) 0.14486(2) 0.04647(18) Uani 1 1 d .
Cl1 Cl 0.00507(9) 0.76105(9) 0.36293(3) 0.0837(2) Uani 1 1 d .
N1 N 0.34728(18) 0.78971(15) 0.20294(7) 0.0427(3) Uani 1 1 d .
O1 O 0.64675(16) 0.82891(17) 0.17875(7) 0.0616(4) Uani 1 1 d .
O2 O 0.4424(2) 0.65080(15) 0.10714(7) 0.0644(4) Uani 1 1 d .
C1 C 0.1629(2) 0.7490(2) 0.18055(9) 0.0536(4) Uani 1 1 d .
H1A H 0.1544 0.6691 0.1450 0.064 Uiso 1 1 calc R
H1B H 0.0995 0.8444 0.1630 0.064 Uiso 1 1 calc R
C2 C 0.0839(3) 0.6832(2) 0.23918(10) 0.0588(5) Uani 1 1 d .
H2A H -0.0422 0.6777 0.2275 0.071 Uiso 1 1 calc R
H2B H 0.1273 0.5749 0.2496 0.071 Uiso 1 1 calc R
C3 C 0.1304(2) 0.7888(2) 0.29888(9) 0.0493(4) Uani 1 1 d .
C4 C 0.2551(2) 0.8967(2) 0.30473(8) 0.0479(4) Uani 1 1 d .
H4 H 0.2734 0.9600 0.3433 0.058 Uiso 1 1 calc R
C5 C 0.3689(2) 0.9223(2) 0.25219(8) 0.0477(4) Uani 1 1 d .
H5A H 0.3388 1.0238 0.2294 0.057 Uiso 1 1 calc R
H5B H 0.4901 0.9281 0.2731 0.057 Uiso 1 1 calc R
C6 C 0.4039(2) 0.95894(18) 0.09222(8) 0.0407(4) Uani 1 1 d .
C7 C 0.4615(2) 1.1122(2) 0.11061(9) 0.0481(4) Uani 1 1 d .
H7 H 0.5439 1.1278 0.1487 0.058 Uiso 1 1 calc R
C8 C 0.3958(3) 1.2420(2) 0.07209(9) 0.0519(4) Uani 1 1 d .
H8 H 0.4337 1.3455 0.0848 0.062 Uiso 1 1 calc R
C9 C 0.2755(2) 1.2212(2) 0.01530(9) 0.0497(4) Uani 1 1 d .
C10 C 0.2226(2) 1.0661(2) -0.00332(9) 0.0554(4) Uani 1 1 d .
H10 H 0.1431 1.0503 -0.0422 0.067 Uiso 1 1 calc R
C11 C 0.2854(2) 0.9350(2) 0.03465(9) 0.0511(4) Uani 1 1 d .
H11 H 0.2484 0.8315 0.0217 0.061 Uiso 1 1 calc R
C12 C 0.2006(3) 1.3654(3) -0.02546(11) 0.0731(6) Uani 1 1 d .
H12A H 0.0879 1.3913 -0.0139 0.110 Uiso 1 1 calc R
H12B H 0.1888 1.3401 -0.0724 0.110 Uiso 1 1 calc R
H12C H 0.2775 1.4559 -0.0159 0.110 Uiso 1 1 calc R

loop_
_atom_site_aniso_label
_atom_site_aniso_U_11
_atom_site_aniso_U_22
_atom_site_aniso_U_33
_atom_site_aniso_U_23
_atom_site_aniso_U_13
_atom_site_aniso_U_12
S1 0.0465(3) 0.0331(2) 0.0598(3) 0.00009(16) 0.00772(19) 0.00717(15)
Cl1 0.0840(4) 0.0913(5) 0.0834(4) 0.0078(3) 0.0378(3) -0.0081(3)
N1 0.0422(7) 0.0333(7) 0.0508(8) -0.0019(5) 0.0013(6) -0.0030(5)
O1 0.0419(7) 0.0613(8) 0.0801(9) 0.0089(7) 0.0043(6) 0.0106(6)
O2 0.0843(10) 0.0346(6) 0.0764(9) -0.0082(6) 0.0191(7) 0.0101(6)
C1 0.0467(10) 0.0547(10) 0.0560(10) -0.0069(8) -0.0034(8) -0.0084(8)
C2 0.0489(10) 0.0542(10) 0.0721(12) -0.0015(9) 0.0051(8) -0.0135(8)
C3 0.0470(9) 0.0448(9) 0.0563(10) 0.0077(7) 0.0083(7) 0.0049(7)
C4 0.0525(10) 0.0405(8) 0.0494(9) -0.0012(7) 0.0030(7) 0.0041(7)
C5 0.0504(9) 0.0374(8) 0.0541(9) -0.0045(7) 0.0034(7) -0.0070(7)
C6 0.0402(8) 0.0346(8) 0.0481(8) -0.0014(6) 0.0096(6) 0.0017(6)
C7 0.0482(9) 0.0393(8) 0.0546(9) -0.0017(7) 0.0002(7) -0.0049(7)
C8 0.0611(11) 0.0351(8) 0.0604(11) 0.0003(7) 0.0122(8) -0.0016(7)
C9 0.0502(10) 0.0515(10) 0.0505(9) 0.0087(8) 0.0175(7) 0.0099(8)
C10 0.0553(10) 0.0641(11) 0.0450(9) 0.0013(8) 0.0010(7) -0.0012(8)
C11 0.0576(10) 0.0439(9) 0.0513(9) -0.0084(7) 0.0065(8) -0.0064(7)
C12 0.0819(15) 0.0684(13) 0.0715(13) 0.0234(11) 0.0200(11) 0.0239(11)

loop_
_atom_type_symbol
_atom_type_description
_atom_type_scat_dispersion_real
_atom_type_scat_dispersion_imag
_atom_type_scat_source
C C 0.0033 0.0016 'International Tables Vol C Tables 4.2.6.8 and 6.1.1.4'
H H 0.0000 0.0000 'International Tables Vol C Tables 4.2.6.8 and 6.1.1.4'
N N 0.0061 0.0033 'International Tables Vol C Tables 4.2.6.8 and 6.1.1.4'
O O 0.0106 0.0060 'International Tables Vol C Tables 4.2.6.8 and 6.1.1.4'
S S 0.1246 0.1234 'International Tables Vol C Tables 4.2.6.8 and 6.1.1.4'
Cl Cl 0.1484 0.1585 'International Tables Vol C Tables 4.2.6.8 and 6.1.1.4'

loop_
_geom_angle_atom_site_label_1
_geom_angle_atom_site_label_2
_geom_angle_atom_site_label_3
_geom_angle
O2 S1 O1 119.61(8)
O2 S1 N1 106.20(8)
O1 S1 N1 106.35(8)
O2 S1 C6 108.37(8)
O1 S1 C6 108.88(8)
N1 S1 C6 106.71(7)
C1 N1 C5 112.66(13)
C1 N1 S1 116.58(11)
C5 N1 S1 115.97(10)
N1 C1 C2 109.31(15)
N1 C1 H1A 109.8
C2 C1 H1A 109.8
N1 C1 H1B 109.8
C2 C1 H1B 109.8
H1A C1 H1B 108.3
C3 C2 C1 109.98(15)
C3 C2 H2A 109.7
C1 C2 H2A 109.7
C3 C2 H2B 109.7
C1 C2 H2B 109.7
H2A C2 H2B 108.2
C4 C3 C2 124.16(17)
C4 C3 Cl1 120.56(15)
C2 C3 Cl1 115.28(13)
C3 C4 C5 122.68(16)
C3 C4 H4 118.7
C5 C4 H4 118.7
N1 C5 C4 110.60(13)
N1 C5 H5A 109.5
C4 C5 H5A 109.5
N1 C5 H5B 109.5
C4 C5 H5B 109.5
H5A C5 H5B 108.1
C7 C6 C11 120.33(15)
C7 C6 S1 119.33(12)
C11 C6 S1 120.27(12)
C8 C7 C6 119.47(16)
C8 C7 H7 120.3
C6 C7 H7 120.3
C9 C8 C7 121.12(16)
C9 C8 H8 119.4
C7 C8 H8 119.4
C8 C9 C10 118.59(16)
C8 C9 C12 120.57(18)
C10 C9 C12 120.84(19)
C11 C10 C9 121.22(16)
C11 C10 H10 119.4
C9 C10 H10 119.4
C10 C11 C6 119.23(16)
C10 C11 H11 120.4
C6 C11 H11 120.4
C9 C12 H12A 109.5
C9 C12 H12B 109.5
H12A C12 H12B 109.5
C9 C12 H12C 109.5
H12A C12 H12C 109.5
H12B C12 H12C 109.5

loop_
_geom_bond_atom_site_label_1
_geom_bond_atom_site_label_2
_geom_bond_distance
S1 O2 1.4235(13)
S1 O1 1.4287(14)
S1 N1 1.6389(15)
S1 C6 1.7560(16)
Cl1 C3 1.7405(19)
N1 C1 1.469(2)
N1 C5 1.474(2)
C1 C2 1.510(3)
C1 H1A 0.9700
C1 H1B 0.9700
C2 C3 1.487(3)
C2 H2A 0.9700
C2 H2B 0.9700
C3 C4 1.308(2)
C4 C5 1.489(2)
C4 H4 0.9300
C5 H5A 0.9700
C5 H5B 0.9700
C6 C7 1.379(2)
C6 C11 1.381(2)
C7 C8 1.379(2)
C7 H7 0.9300
C8 C9 1.373(3)
C8 H8 0.9300
C9 C10 1.385(3)
C9 C12 1.516(3)
C10 C11 1.375(3)
C10 H10 0.9300
C11 H11 0.9300
C12 H12A 0.9600
C12 H12B 0.9600
C12 H12C 0.9600

loop_
_geom_hbond_atom_site_label_D
_geom_hbond_atom_site_label_H
_geom_hbond_atom_site_label_A
_geom_hbond_distance_DH
_geom_hbond_distance_HA
_geom_hbond_distance_DA
_geom_hbond_angle_DHA
_geom_hbond_site_symmetry_A
C8 H8 O2 0.93 2.57 3.471(2) 162.9 1_565

loop_
_geom_torsion_atom_site_label_1
_geom_torsion_atom_site_label_2
_geom_torsion_atom_site_label_3
_geom_torsion_atom_site_label_4
_geom_torsion
O2 S1 N1 C1 -48.65(13)
O1 S1 N1 C1 -177.08(12)
C6 S1 N1 C1 66.81(13)
O2 S1 N1 C5 175.05(12)
O1 S1 N1 C5 46.63(13)
C6 S1 N1 C5 -69.49(13)
C5 N1 C1 C2 -65.22(19)
S1 N1 C1 C2 157.09(13)
N1 C1 C2 C3 47.2(2)
C1 C2 C3 C4 -15.9(3)
C1 C2 C3 Cl1 163.85(13)
C2 C3 C4 C5 -1.8(3)
Cl1 C3 C4 C5 178.42(13)
C1 N1 C5 C4 46.00(18)
S1 N1 C5 C4 -176.04(11)
C3 C4 C5 N1 -12.5(2)
O2 S1 C6 C7 -162.90(13)
O1 S1 C6 C7 -31.30(16)
N1 S1 C6 C7 83.11(14)
O2 S1 C6 C11 20.17(16)
O1 S1 C6 C11 151.77(14)
N1 S1 C6 C11 -93.82(14)
C11 C6 C7 C8 1.9(3)
S1 C6 C7 C8 -175.05(13)
C6 C7 C8 C9 -0.7(3)
C7 C8 C9 C10 -0.9(3)
C7 C8 C9 C12 178.22(17)
C8 C9 C10 C11 1.4(3)
C12 C9 C10 C11 -177.72(17)
C9 C10 C11 C6 -0.3(3)
C7 C6 C11 C10 -1.4(3)
S1 C6 C11 C10 175.52(13)
